data_7215844
loop_
_publ_author_name
'Wei, Feng'
'Liu, Xiaochen'
'Liu, Zhiwei'
'Bian, Zuqiang'
'Zhao, Yongliang'
'Huang, Chunhui'

_publ_section_title
;
 Structural and photophysical study of copper iodide complex with P^N or
 P^N^P ligand
;
_journal_issue 24
_journal_name_full CrystEngComm
_journal_page_first 5338
_journal_paper_doi 10.1039/c4ce00315b
_journal_volume 16
_journal_year 2014
_chemical_formula_moiety 'C38 H36 Cu3 I3 N2 P2'
_chemical_formula_sum 'C38 H36 Cu3 I3 N2 P2'
_chemical_formula_weight 1153.95
_chemical_name_systematic
; 
 ? 
;
_space_group_IT_number 19
_symmetry_cell_setting orthorhombic
_symmetry_space_group_name_Hall 'P 2ac 2ab'
_symmetry_space_group_name_H-M 'P 21 21 21'
_atom_sites_solution_hydrogens geom
_atom_sites_solution_primary direct
_atom_sites_solution_secondary difmap
_audit_creation_method SHELXL-97
_cell_angle_alpha 90.00
_cell_angle_beta 90.00
_cell_angle_gamma 90.00
_cell_formula_units_Z 4
_cell_length_a 10.1854(12)
_cell_length_b 13.224(3)
_cell_length_c 28.904(6)
_cell_measurement_reflns_used 8996
_cell_measurement_temperature 148(2)
_cell_measurement_theta_max 27.4335
_cell_measurement_theta_min 2.4506
_cell_volume 3893.1(13)
_computing_cell_refinement 'Bruker SAINT'
_computing_data_collection 'Bruker APEX2'
_computing_data_reduction 'Bruker SAINT, SADABS and XPREP'
_computing_molecular_graphics 'Bruker SHELXTL'
_computing_publication_material 'Bruker SHELXTL'
_computing_structure_refinement 'SHELXL-97 (Sheldrick, 2008)'
_computing_structure_solution 'SHELXS-97 (Sheldrick, 2008)'
_diffrn_ambient_temperature 148(2)
_diffrn_measured_fraction_theta_full 0.989
_diffrn_measured_fraction_theta_max 0.960
_diffrn_measurement_device_type 'Bruker APEX-II CCD'
_diffrn_measurement_method '\w scans'
_diffrn_radiation_monochromator graphite
_diffrn_radiation_source 'fine-focus sealed tube'
_diffrn_radiation_type MoK\a
_diffrn_radiation_wavelength 0.71073
_diffrn_reflns_av_R_equivalents 0.0291
_diffrn_reflns_av_sigmaI/netI 0.0537
_diffrn_reflns_limit_h_max 12
_diffrn_reflns_limit_h_min -12
_diffrn_reflns_limit_k_max 15
_diffrn_reflns_limit_k_min -16
_diffrn_reflns_limit_l_max 21
_diffrn_reflns_limit_l_min -36
_diffrn_reflns_number 14998
_diffrn_reflns_theta_full 25.00
_diffrn_reflns_theta_max 27.38
_diffrn_reflns_theta_min 1.69
_exptl_absorpt_coefficient_mu 4.115
_exptl_absorpt_correction_T_max 0.7456
_exptl_absorpt_correction_T_min 0.5345
_exptl_absorpt_correction_type multi-scan
_exptl_absorpt_process_details 'Bruker SADABS'
_exptl_crystal_colour colorless
_exptl_crystal_density_diffrn 1.969
_exptl_crystal_density_method 'not measured'
_exptl_crystal_description blade
_exptl_crystal_F_000 2216
_exptl_crystal_size_max 0.39
_exptl_crystal_size_mid 0.09
_exptl_crystal_size_min 0.09
_refine_diff_density_max 0.686
_refine_diff_density_min -0.624
_refine_diff_density_rms 0.124
_refine_ls_abs_structure_details 'Flack H D (1983), 3499 Friedel pairs'
_refine_ls_abs_structure_Flack 0.529(17)
_refine_ls_extinction_method none
_refine_ls_goodness_of_fit_ref 1.238
_refine_ls_hydrogen_treatment constr
_refine_ls_matrix_type full
_refine_ls_number_parameters 434
_refine_ls_number_reflns 8328
_refine_ls_number_restraints 0
_refine_ls_restrained_S_all 1.238
_refine_ls_R_factor_all 0.0431
_refine_ls_R_factor_gt 0.0356
_refine_ls_shift/su_max 0.001
_refine_ls_shift/su_mean 0.000
_refine_ls_structure_factor_coef Fsqd
_refine_ls_weighting_details 'calc w=1/[\s^2^(Fo^2^)+(0.0000P)^2^+0.0000P] where P=(Fo^2^+2Fc^2^)/3'
_refine_ls_weighting_scheme calc
_refine_ls_wR_factor_gt 0.0632
_refine_ls_wR_factor_ref 0.0656
_reflns_number_gt 7471
_reflns_number_total 8328
_reflns_threshold_expression >2sigma(I)
_cod_data_source_file c4ce00315b1.cif
_cod_data_source_block 6
_cod_depositor_comments
;
The following automatic conversions were performed:

'_symmetry_cell_setting' value 'Orthorhombic' changed to
'orthorhombic' according to
/usr/data/users/saulius/crontab/automatic-downloads/rss-feeds/RSC/lib/dictionaries/cif_core.dic
dictionary named 'cif_core.dic' version 2.4.2 from 2011-04-26.

Automatic conversion script
Id: cif_fix_values 2281 2013-09-26 08:29:07Z andrius 

 Adding full bibliography for 7215843--7215847.cif.
;
_cod_original_cell_volume 3893.2(12)
_cod_original_sg_symbol_Hall P2ac2ab
_cod_original_sg_symbol_H-M P2(1)2(1)2(1)
_cod_database_code 7215844

loop_
_symmetry_equiv_pos_as_xyz
'x, y, z'
'-x+1/2, -y, z+1/2'
'-x, y+1/2, -z+1/2'
'x+1/2, -y+1/2, -z'

loop_
_atom_site_label
_atom_site_type_symbol
_atom_site_fract_x
_atom_site_fract_y
_atom_site_fract_z
_atom_site_U_iso_or_equiv
_atom_site_adp_type
_atom_site_occupancy
_atom_site_symmetry_multiplicity
_atom_site_calc_flag
_atom_site_refinement_flags
Cu1 Cu 0.26704(7) 0.06861(5) 0.11425(3) 0.02892(18) Uani 1 1 d .
Cu2 Cu 0.33891(8) 0.28294(5) 0.17854(3) 0.0404(2) Uani 1 1 d .
Cu3 Cu 0.11655(8) 0.29403(5) 0.14037(3) 0.0384(2) Uani 1 1 d .
I1 I 0.16223(4) 0.13459(2) 0.198541(14) 0.02690(9) Uani 1 1 d .
I2 I 0.32586(4) 0.26418(2) 0.083516(15) 0.03068(9) Uani 1 1 d .
I3 I 0.19595(4) 0.45163(2) 0.193334(18) 0.04406(12) Uani 1 1 d .
P1 P 0.47142(15) 0.00184(10) 0.11536(6) 0.0270(4) Uani 1 1 d .
P2 P 0.08539(15) -0.00375(10) 0.08392(6) 0.0270(3) Uani 1 1 d .
N1 N 0.5206(5) 0.2877(3) 0.20462(18) 0.0309(12) Uani 1 1 d .
N2 N -0.0629(5) 0.3139(3) 0.11195(19) 0.0355(13) Uani 1 1 d .
C1 C 0.4852(6) -0.1208(4) 0.1435(2) 0.0286(14) Uani 1 1 d .
C2 C 0.5954(6) -0.1549(4) 0.1672(2) 0.0349(15) Uani 1 1 d .
H2 H 0.6693 -0.1114 0.1699 0.042 Uiso 1 1 calc R
C3 C 0.6012(7) -0.2499(4) 0.1870(2) 0.0410(17) Uani 1 1 d .
H3 H 0.6770 -0.2710 0.2035 0.049 Uiso 1 1 calc R
C4 C 0.4932(7) -0.3144(4) 0.1823(2) 0.0394(17) Uani 1 1 d .
H4 H 0.4964 -0.3803 0.1953 0.047 Uiso 1 1 calc R
C5 C 0.3818(7) -0.2831(4) 0.1590(3) 0.0428(18) Uani 1 1 d .
H5 H 0.3084 -0.3270 0.1561 0.051 Uiso 1 1 calc R
C6 C 0.3784(6) -0.1859(4) 0.1396(2) 0.0363(16) Uani 1 1 d .
H6 H 0.3020 -0.1642 0.1236 0.044 Uiso 1 1 calc R
C7 C 0.5455(6) -0.0194(4) 0.0584(2) 0.0274(14) Uani 1 1 d .
C8 C 0.6047(7) -0.1090(4) 0.0452(3) 0.0406(17) Uani 1 1 d .
H8 H 0.6102 -0.1629 0.0668 0.049 Uiso 1 1 calc R
C9 C 0.6555(7) -0.1220(4) 0.0019(3) 0.0463(18) Uani 1 1 d .
H9 H 0.6949 -0.1847 -0.0061 0.056 Uiso 1 1 calc R
C10 C 0.6506(6) -0.0452(4) -0.0307(2) 0.0421(17) Uani 1 1 d .
H10 H 0.6873 -0.0539 -0.0607 0.051 Uiso 1 1 calc R
C11 C 0.5906(6) 0.0447(5) -0.0182(2) 0.0394(16) Uani 1 1 d .
H11 H 0.5850 0.0981 -0.0401 0.047 Uiso 1 1 calc R
C12 C 0.5385(6) 0.0580(5) 0.0256(3) 0.0401(17) Uani 1 1 d .
H12 H 0.4978 0.1203 0.0334 0.048 Uiso 1 1 calc R
C13 C 0.5929(6) 0.0841(4) 0.1431(2) 0.0309(15) Uani 1 1 d .
H13A H 0.6800 0.0510 0.1418 0.037 Uiso 1 1 calc R
H13B H 0.5987 0.1483 0.1256 0.037 Uiso 1 1 calc R
C14 C 0.5595(6) 0.1078(4) 0.1936(2) 0.0287(13) Uani 1 1 d .
H14A H 0.4632 0.1041 0.1978 0.034 Uiso 1 1 calc R
H14B H 0.6002 0.0561 0.2138 0.034 Uiso 1 1 calc R
C15 C 0.6068(6) 0.2106(4) 0.2081(2) 0.0308(14) Uani 1 1 d .
C16 C 0.7336(6) 0.2240(5) 0.2246(3) 0.0446(18) Uani 1 1 d .
H16 H 0.7932 0.1689 0.2263 0.054 Uiso 1 1 calc R
C17 C 0.7710(8) 0.3206(6) 0.2388(3) 0.062(2) Uani 1 1 d .
H17 H 0.8580 0.3322 0.2493 0.075 Uiso 1 1 calc R
C18 C 0.6841(8) 0.3981(5) 0.2375(3) 0.058(2) Uani 1 1 d .
H18 H 0.7073 0.4631 0.2488 0.069 Uiso 1 1 calc R
C19 C 0.5624(7) 0.3804(5) 0.2194(3) 0.0469(19) Uani 1 1 d .
H19 H 0.5033 0.4358 0.2170 0.056 Uiso 1 1 calc R
C20 C 0.0245(5) -0.1158(4) 0.1154(2) 0.0253(13) Uani 1 1 d .
C21 C 0.0355(6) -0.2131(4) 0.0973(2) 0.0370(16) Uani 1 1 d .
H21 H 0.0646 -0.2220 0.0663 0.044 Uiso 1 1 calc R
C22 C 0.0043(6) -0.2970(4) 0.1239(3) 0.0394(17) Uani 1 1 d .
H22 H 0.0170 -0.3630 0.1117 0.047 Uiso 1 1 calc R
C23 C -0.0453(6) -0.2847(5) 0.1682(3) 0.0420(18) Uani 1 1 d .
H23 H -0.0690 -0.3420 0.1861 0.050 Uiso 1 1 calc R
C24 C -0.0600(6) -0.1878(4) 0.1862(2) 0.0343(15) Uani 1 1 d .
H24 H -0.0956 -0.1791 0.2163 0.041 Uiso 1 1 calc R
C25 C -0.0233(6) -0.1040(4) 0.1606(2) 0.0309(15) Uani 1 1 d .
H25 H -0.0305 -0.0384 0.1737 0.037 Uiso 1 1 calc R
C26 C 0.0998(6) -0.0491(4) 0.0248(2) 0.0326(15) Uani 1 1 d .
C27 C 0.2231(7) -0.0779(4) 0.0080(2) 0.0371(16) Uani 1 1 d .
H27 H 0.2978 -0.0684 0.0272 0.044 Uiso 1 1 calc R
C28 C 0.2401(8) -0.1187(4) -0.0345(3) 0.0444(18) Uani 1 1 d .
H28 H 0.3245 -0.1407 -0.0442 0.053 Uiso 1 1 calc R
C29 C 0.1322(8) -0.1281(4) -0.0640(3) 0.050(2) Uani 1 1 d .
H29 H 0.1435 -0.1556 -0.0941 0.060 Uiso 1 1 calc R
C30 C 0.0118(9) -0.0983(5) -0.0499(3) 0.058(2) Uani 1 1 d .
H30 H -0.0612 -0.1036 -0.0702 0.070 Uiso 1 1 calc R
C31 C -0.0050(7) -0.0596(5) -0.0053(3) 0.050(2) Uani 1 1 d .
H31 H -0.0902 -0.0401 0.0046 0.060 Uiso 1 1 calc R
C32 C -0.0592(5) 0.0800(4) 0.0854(2) 0.0308(14) Uani 1 1 d .
H32A H -0.1364 0.0434 0.0731 0.037 Uiso 1 1 calc R
H32B H -0.0783 0.0991 0.1179 0.037 Uiso 1 1 calc R
C33 C -0.0358(6) 0.1769(4) 0.0564(2) 0.0352(15) Uani 1 1 d .
H33A H 0.0588 0.1941 0.0568 0.042 Uiso 1 1 calc R
H33B H -0.0622 0.1646 0.0240 0.042 Uiso 1 1 calc R
C34 C -0.1144(6) 0.2645(4) 0.0760(2) 0.0309(15) Uani 1 1 d .
C35 C -0.2381(6) 0.2890(4) 0.0575(3) 0.0399(17) Uani 1 1 d .
H35 H -0.2722 0.2537 0.0315 0.048 Uiso 1 1 calc R
C36 C -0.3087(6) 0.3659(4) 0.0783(3) 0.0492(19) Uani 1 1 d .
H36 H -0.3933 0.3832 0.0670 0.059 Uiso 1 1 calc R
C37 C -0.2575(7) 0.4160(5) 0.1145(3) 0.0454(19) Uani 1 1 d .
H37 H -0.3055 0.4689 0.1289 0.055 Uiso 1 1 calc R
C38 C -0.1352(6) 0.3902(4) 0.1304(3) 0.0397(17) Uani 1 1 d .
H38 H -0.0993 0.4274 0.1555 0.048 Uiso 1 1 calc R

loop_
_atom_site_aniso_label
_atom_site_aniso_U_11
_atom_site_aniso_U_22
_atom_site_aniso_U_33
_atom_site_aniso_U_23
_atom_site_aniso_U_13
_atom_site_aniso_U_12
Cu1 0.0255(4) 0.0280(3) 0.0333(5) -0.0006(3) -0.0027(3) -0.0009(3)
Cu2 0.0375(5) 0.0333(3) 0.0503(6) -0.0008(4) -0.0062(4) 0.0002(3)
Cu3 0.0369(5) 0.0401(4) 0.0382(5) 0.0007(4) -0.0048(4) 0.0064(3)
I1 0.0316(2) 0.02375(14) 0.0253(2) 0.00104(15) -0.00066(19) -0.00076(15)
I2 0.0317(2) 0.02916(16) 0.0312(2) 0.00375(16) 0.0038(2) 0.00017(16)
I3 0.0540(3) 0.02485(16) 0.0533(3) -0.00396(19) 0.0010(2) 0.00261(18)
P1 0.0268(8) 0.0247(6) 0.0294(10) 0.0033(7) 0.0000(7) -0.0001(6)
P2 0.0282(8) 0.0263(6) 0.0265(9) -0.0019(7) -0.0001(7) -0.0022(6)
N1 0.036(3) 0.030(2) 0.027(3) -0.003(2) -0.001(2) -0.009(2)
N2 0.041(3) 0.033(3) 0.031(4) 0.008(3) 0.000(3) 0.008(2)
C1 0.032(3) 0.028(3) 0.026(4) 0.005(3) 0.007(3) 0.000(2)
C2 0.041(4) 0.034(3) 0.030(4) 0.006(3) -0.007(3) 0.005(3)
C3 0.055(4) 0.038(3) 0.030(4) 0.006(3) -0.008(3) 0.019(3)
C4 0.054(5) 0.029(3) 0.035(4) 0.010(3) 0.015(4) 0.006(3)
C5 0.048(4) 0.031(3) 0.050(5) 0.004(3) 0.010(4) -0.004(3)
C6 0.035(4) 0.035(3) 0.039(4) 0.009(3) -0.001(3) -0.001(3)
C7 0.027(3) 0.033(3) 0.022(4) 0.002(3) -0.001(3) -0.002(2)
C8 0.052(4) 0.033(3) 0.037(5) 0.006(3) 0.003(4) 0.000(3)
C9 0.066(5) 0.030(3) 0.043(5) 0.002(3) 0.005(4) -0.002(3)
C10 0.047(4) 0.046(3) 0.034(4) -0.004(3) 0.008(4) -0.008(3)
C11 0.040(4) 0.046(3) 0.032(4) 0.017(3) 0.009(3) 0.002(3)
C12 0.040(4) 0.038(3) 0.042(5) 0.011(3) 0.007(3) 0.011(3)
C13 0.029(3) 0.031(3) 0.033(4) -0.001(3) 0.000(3) -0.002(2)
C14 0.029(3) 0.035(3) 0.022(4) 0.008(3) 0.000(3) -0.004(2)
C15 0.035(3) 0.039(3) 0.019(4) 0.004(3) -0.006(3) -0.009(3)
C16 0.036(4) 0.052(4) 0.046(5) 0.001(4) -0.010(3) -0.010(3)
C17 0.054(5) 0.094(6) 0.039(5) 0.001(5) -0.014(4) -0.034(5)
C18 0.070(6) 0.047(4) 0.057(6) -0.011(4) -0.002(5) -0.031(4)
C19 0.057(5) 0.044(4) 0.040(5) -0.013(3) 0.007(4) -0.016(3)
C20 0.022(3) 0.027(3) 0.026(4) -0.003(3) 0.001(3) -0.001(2)
C21 0.041(4) 0.038(3) 0.032(4) -0.011(3) 0.007(3) -0.002(3)
C22 0.047(4) 0.026(3) 0.046(5) -0.003(3) 0.008(4) -0.006(3)
C23 0.040(4) 0.034(3) 0.053(5) 0.014(3) -0.002(4) -0.009(3)
C24 0.034(4) 0.042(3) 0.027(4) 0.003(3) 0.006(3) -0.007(3)
C25 0.036(4) 0.026(3) 0.031(4) -0.005(3) -0.002(3) -0.007(2)
C26 0.037(4) 0.030(3) 0.030(4) 0.001(3) 0.002(3) -0.005(3)
C27 0.040(4) 0.032(3) 0.040(5) 0.000(3) 0.001(3) -0.002(3)
C28 0.066(5) 0.039(3) 0.029(4) -0.003(3) 0.013(4) -0.003(3)
C29 0.095(7) 0.027(3) 0.029(4) -0.003(3) 0.015(4) -0.010(4)
C30 0.068(6) 0.058(4) 0.048(6) -0.009(4) -0.010(5) -0.017(4)
C31 0.047(5) 0.055(4) 0.047(5) -0.016(4) -0.012(4) 0.004(3)
C32 0.025(3) 0.031(3) 0.036(4) -0.002(3) -0.002(3) -0.003(2)
C33 0.031(4) 0.043(3) 0.032(4) 0.002(3) 0.000(3) 0.001(3)
C34 0.029(3) 0.028(3) 0.035(4) 0.013(3) 0.006(3) -0.003(2)
C35 0.035(4) 0.033(3) 0.051(5) 0.013(3) -0.004(3) -0.001(3)
C36 0.030(4) 0.048(3) 0.069(6) 0.020(4) 0.005(4) 0.005(3)
C37 0.044(4) 0.046(4) 0.047(5) 0.021(4) 0.010(4) 0.018(3)
C38 0.049(5) 0.036(3) 0.033(4) 0.002(3) 0.008(3) 0.011(3)

loop_
_atom_type_symbol
_atom_type_description
_atom_type_scat_dispersion_real
_atom_type_scat_dispersion_imag
_atom_type_scat_source
C C 0.0033 0.0016 'International Tables Vol C Tables 4.2.6.8 and 6.1.1.4'
H H 0.0000 0.0000 'International Tables Vol C Tables 4.2.6.8 and 6.1.1.4'
N N 0.0061 0.0033 'International Tables Vol C Tables 4.2.6.8 and 6.1.1.4'
P P 0.1023 0.0942 'International Tables Vol C Tables 4.2.6.8 and 6.1.1.4'
Cu Cu 0.3201 1.2651 'International Tables Vol C Tables 4.2.6.8 and 6.1.1.4'
I I -0.4742 1.8119 'International Tables Vol C Tables 4.2.6.8 and 6.1.1.4'

loop_
_geom_angle_atom_site_label_1
_geom_angle_atom_site_label_2
_geom_angle_atom_site_label_3
_geom_angle
P2 Cu1 P1 126.43(6)
P2 Cu1 I1 99.05(5)
P1 Cu1 I1 117.41(5)
P2 Cu1 I2 116.31(5)
P1 Cu1 I2 99.68(4)
I1 Cu1 I2 94.00(2)
N1 Cu2 Cu3 173.62(14)
N1 Cu2 I3 114.45(13)
Cu3 Cu2 I3 62.41(3)
N1 Cu2 I1 123.64(13)
Cu3 Cu2 I1 62.73(3)
I3 Cu2 I1 101.84(3)
N1 Cu2 I2 115.00(15)
Cu3 Cu2 I2 61.78(3)
I3 Cu2 I2 101.89(3)
I1 Cu2 I2 96.58(3)
N2 Cu3 Cu2 175.48(14)
N2 Cu3 I3 113.54(14)
Cu2 Cu3 I3 61.95(3)
N2 Cu3 I2 118.82(16)
Cu2 Cu3 I2 63.41(3)
I3 Cu3 I2 102.65(3)
N2 Cu3 I1 120.26(14)
Cu2 Cu3 I1 62.23(3)
I3 Cu3 I1 101.23(3)
I2 Cu3 I1 97.25(3)
Cu2 I1 Cu3 55.05(3)
Cu2 I1 Cu1 77.75(3)
Cu3 I1 Cu1 76.72(3)
Cu3 I2 Cu2 54.82(3)
Cu3 I2 Cu1 76.98(2)
Cu2 I2 Cu1 77.15(2)
Cu2 I3 Cu3 55.64(3)
C1 P1 C13 106.4(3)
C1 P1 C7 103.5(3)
C13 P1 C7 101.9(3)
C1 P1 Cu1 115.2(2)
C13 P1 Cu1 113.31(19)
C7 P1 Cu1 115.2(2)
C26 P2 C32 106.5(3)
C26 P2 C20 103.1(3)
C32 P2 C20 101.7(3)
C26 P2 Cu1 116.0(2)
C32 P2 Cu1 112.98(18)
C20 P2 Cu1 115.1(2)
C15 N1 C19 116.9(5)
C15 N1 Cu2 127.3(4)
C19 N1 Cu2 115.8(4)
C34 N2 C38 117.2(6)
C34 N2 Cu3 127.4(4)
C38 N2 Cu3 115.3(5)
C2 C1 C6 118.1(5)
C2 C1 P1 124.8(5)
C6 C1 P1 117.0(5)
C3 C2 C1 122.2(6)
C3 C2 H2 118.9
C1 C2 H2 118.9
C2 C3 C4 118.8(6)
C2 C3 H3 120.6
C4 C3 H3 120.6
C5 C4 C3 120.7(6)
C5 C4 H4 119.7
C3 C4 H4 119.7
C4 C5 C6 119.3(6)
C4 C5 H5 120.4
C6 C5 H5 120.4
C1 C6 C5 121.0(6)
C1 C6 H6 119.5
C5 C6 H6 119.5
C8 C7 C12 117.6(6)
C8 C7 P1 124.0(5)
C12 C7 P1 118.4(4)
C9 C8 C7 121.7(6)
C9 C8 H8 119.1
C7 C8 H8 119.1
C8 C9 C10 121.2(6)
C8 C9 H9 119.4
C10 C9 H9 119.4
C11 C10 C9 117.8(6)
C11 C10 H10 121.1
C9 C10 H10 121.1
C12 C11 C10 121.3(6)
C12 C11 H11 119.4
C10 C11 H11 119.4
C11 C12 C7 120.5(6)
C11 C12 H12 119.8
C7 C12 H12 119.8
C14 C13 P1 112.9(4)
C14 C13 H13A 109.0
P1 C13 H13A 109.0
C14 C13 H13B 109.0
P1 C13 H13B 109.0
H13A C13 H13B 107.8
C15 C14 C13 112.3(5)
C15 C14 H14A 109.1
C13 C14 H14A 109.1
C15 C14 H14B 109.1
C13 C14 H14B 109.1
H14A C14 H14B 107.9
N1 C15 C16 122.3(5)
N1 C15 C14 117.1(5)
C16 C15 C14 120.6(6)
C15 C16 C17 118.2(7)
C15 C16 H16 120.9
C17 C16 H16 120.9
C18 C17 C16 120.4(7)
C18 C17 H17 119.8
C16 C17 H17 119.8
C17 C18 C19 118.3(6)
C17 C18 H18 120.8
C19 C18 H18 120.8
C18 C19 N1 123.8(7)
C18 C19 H19 118.1
N1 C19 H19 118.1
C21 C20 C25 118.7(5)
C21 C20 P2 121.9(5)
C25 C20 P2 119.1(4)
C22 C21 C20 120.8(6)
C22 C21 H21 119.6
C20 C21 H21 119.6
C23 C22 C21 120.1(6)
C23 C22 H22 119.9
C21 C22 H22 119.9
C22 C23 C24 119.5(6)
C22 C23 H23 120.3
C24 C23 H23 120.3
C25 C24 C23 120.6(6)
C25 C24 H24 119.7
C23 C24 H24 119.7
C24 C25 C20 120.2(5)
C24 C25 H25 119.9
C20 C25 H25 119.9
C31 C26 C27 116.6(6)
C31 C26 P2 124.2(5)
C27 C26 P2 119.2(5)
C28 C27 C26 122.6(7)
C28 C27 H27 118.7
C26 C27 H27 118.7
C27 C28 C29 119.3(7)
C27 C28 H28 120.3
C29 C28 H28 120.3
C30 C29 C28 120.2(7)
C30 C29 H29 119.9
C28 C29 H29 119.9
C29 C30 C31 119.8(8)
C29 C30 H30 120.1
C31 C30 H30 120.1
C26 C31 C30 121.5(7)
C26 C31 H31 119.3
C30 C31 H31 119.3
C33 C32 P2 111.2(4)
C33 C32 H32A 109.4
P2 C32 H32A 109.4
C33 C32 H32B 109.4
P2 C32 H32B 109.4
H32A C32 H32B 108.0
C34 C33 C32 110.4(5)
C34 C33 H33A 109.6
C32 C33 H33A 109.6
C34 C33 H33B 109.6
C32 C33 H33B 109.6
H33A C33 H33B 108.1
N2 C34 C35 122.3(6)
N2 C34 C33 117.1(5)
C35 C34 C33 120.5(6)
C36 C35 C34 118.1(7)
C36 C35 H35 121.0
C34 C35 H35 121.0
C37 C36 C35 120.0(7)
C37 C36 H36 120.0
C35 C36 H36 120.0
C36 C37 C38 119.3(7)
C36 C37 H37 120.3
C38 C37 H37 120.3
N2 C38 C37 123.1(7)
N2 C38 H38 118.4
C37 C38 H38 118.4

loop_
_geom_bond_atom_site_label_1
_geom_bond_atom_site_label_2
_geom_bond_distance
Cu1 P2 2.2599(17)
Cu1 P1 2.2615(17)
Cu1 I1 2.7993(10)
Cu1 I2 2.7996(9)
Cu2 N1 1.999(5)
Cu2 Cu3 2.5236(11)
Cu2 I3 2.6980(9)
Cu2 I1 2.7242(9)
Cu2 I2 2.7609(11)
Cu3 N2 2.021(5)
Cu3 I3 2.7095(10)
Cu3 I2 2.7205(10)
Cu3 I1 2.7367(9)
P1 C1 1.820(5)
P1 C13 1.832(6)
P1 C7 1.834(6)
P2 C26 1.818(7)
P2 C32 1.844(5)
P2 C20 1.846(6)
N1 C15 1.349(7)
N1 C19 1.367(7)
N2 C34 1.336(8)
N2 C38 1.357(7)
C1 C2 1.390(8)
C1 C6 1.392(8)
C2 C3 1.382(7)
C2 H2 0.9500
C3 C4 1.398(9)
C3 H3 0.9500
C4 C5 1.383(9)
C4 H4 0.9500
C5 C6 1.402(8)
C5 H5 0.9500
C6 H6 0.9500
C7 C8 1.383(8)
C7 C12 1.397(8)
C8 C9 1.365(9)
C8 H8 0.9500
C9 C10 1.387(8)
C9 H9 0.9500
C10 C11 1.384(8)
C10 H10 0.9500
C11 C12 1.383(9)
C11 H11 0.9500
C12 H12 0.9500
C13 C14 1.531(9)
C13 H13A 0.9900
C13 H13B 0.9900
C14 C15 1.501(7)
C14 H14A 0.9900
C14 H14B 0.9900
C15 C16 1.389(8)
C16 C17 1.394(9)
C16 H16 0.9500
C17 C18 1.355(10)
C17 H17 0.9500
C18 C19 1.365(10)
C18 H18 0.9500
C19 H19 0.9500
C20 C21 1.394(7)
C20 C25 1.404(9)
C21 C22 1.387(8)
C21 H21 0.9500
C22 C23 1.387(9)
C22 H22 0.9500
C23 C24 1.391(8)
C23 H23 0.9500
C24 C25 1.383(8)
C24 H24 0.9500
C25 H25 0.9500
C26 C31 1.382(9)
C26 C27 1.399(8)
C27 C28 1.353(9)
C27 H27 0.9500
C28 C29 1.397(10)
C28 H28 0.9500
C29 C30 1.351(10)
C29 H29 0.9500
C30 C31 1.399(10)
C30 H30 0.9500
C31 H31 0.9500
C32 C33 1.550(8)
C32 H32A 0.9900
C32 H32B 0.9900
C33 C34 1.517(8)
C33 H33A 0.9900
C33 H33B 0.9900
C34 C35 1.405(8)
C35 C36 1.383(9)
C35 H35 0.9500
C36 C37 1.344(10)
C36 H36 0.9500
C37 C38 1.371(9)
C37 H37 0.9500
C38 H38 0.9500
